data_1559185
loop_
_publ_author_name
'Nicholson, David G.'
'Sylte, Ingebrigt'
'Vasudevan, Asha K.'
'Saethre, Leif J.'

_publ_section_title
;
 The Crystal Structure at 120 K of a Salt Formed from Lead(II) Nitrate and
 12-Crown-4
;
_journal_name_full 'Acta Chemica Scandinavica'
_journal_page_first 358
_journal_page_last 362
_journal_paper_doi 10.3891/acta.chem.scand.46-0358
_journal_volume 46
_journal_year 1992
_chemical_formula_sum 'C24 H48 N4 O24 Pb2'
_chemical_formula_weight 1190.97
_chemical_name_common
;
LEAD(II) NITRATE : 12-CROWN-4
;
_space_group_IT_number 14
_space_group_name_Hall '-P 2ybc'
_space_group_name_H-M_alt 'P 1 21/c 1'
_symmetry_cell_setting monoclinic
_symmetry_Int_Tables_number 14
_symmetry_space_group_name_Hall '-P 2ybc'
_symmetry_space_group_name_H-M 'P 1 21/c 1'
_cell_angle_alpha 90.
_cell_angle_beta 93.79(1)
_cell_angle_gamma 90.
_cell_formula_units_Z 4
_cell_length_a 8.165(3)
_cell_length_b 28.208(5)
_cell_length_c 16.123(3)
_cell_volume 3705.3(17)
_diffrn_ambient_temperature 120
_diffrn_radiation_probe x-ray
_diffrn_radiation_type MoK\a
_diffrn_radiation_wavelength 0.71069
_exptl_absorpt_coefficient_mu 8.82
_exptl_crystal_density_diffrn 2.05
_exptl_crystal_F_000 1960
_refine_ls_number_reflns 7308
_refine_ls_R_factor_gt 0.0373
_refine_ls_wR_factor_gt 0.0513
_cod_data_source_file Acta-Chem-Scand-1992-46-358.cif
_cod_data_source_block 1
_cod_original_sg_symbol_H-M 'P 21/c'
_cod_database_code 1559185

loop_
_space_group_symop_id
_space_group_symop_operation_xyz
1 x,y,z
2 -x,1/2+y,1/2-z
3 -x,-y,-z
4 x,1/2-y,1/2+z

loop_
_atom_site_label
_atom_site_type_symbol
_atom_site_thermal_displace_type
_atom_site_fract_x
_atom_site_fract_y
_atom_site_fract_z
_atom_site_occupancy
_atom_site_U_iso_or_equiv
_atom_site_calc_flag
_atom_site_refinement_flags
_atom_site_disorder_assembly
_atom_site_disorder_group
Pb1 Pb Uiso 0.46282(3) 0.7218(9) 0.78377(2) 1.000 0.0144 . . . .
Pb2 Pb Uiso 0.83253(3) -0.20077(1) 0.52393(2) 1.000 0.0161 . . . .
O22 O Uiso 1.8457(8) 0.2822(2) -0.0672(4) 1.000 0.0270 . . . .
O23 O Uiso 2.0198(8) 0.2519(2) -0.1487(4) 1.000 0.0280 . . . .
O24 O Uiso 1.7608(9) 0.2347(3) -0.1677(5) 1.000 0.0373 . . . .
O103 O Uiso 0.3479(9) -0.0789(3) 0.2812(5) 1.000 0.0341 . . . .
O106 O Uiso 0.4460(7) -0.0907(2) 0.1209(5) 1.000 0.0297 . . . .
O109 O Uiso 0.3215(8) -0.0014(2) 0.0782(4) 1.000 0.0277 . . . .
O112 O Uiso 0.2152(8) 0.0117(3) 0.2403(6) 1.000 0.0311 . . . .
O201 O Uiso 1.0223(7) 0.3027(2) 0.1183(4) 1.000 0.0246 . . . .
O204 O Uiso 1.0539(8) 0.2160(2) 0.0371(4) 1.000 0.0284 . . . .
O207 O Uiso 1.3581(7) 0.2243(2) -0.0268(4) 1.000 0.0253 . . . .
O210 O Uiso 1.3470(7) 0.2742(2) 0.1248(3) 1.000 0.0234 . . . .
O221 O Uiso 0.7126(7) -0.1757(2) 0.6724(4) 1.000 0.0237 . . . .
O224 O Uiso 0.5175(7) -0.1644(2) 0.5221(3) 1.000 0.0207 . . . .
O227 O Uiso 0.7707(7) -0.1144(2) 0.4537(4) 1.000 0.0238 . . . .
O230 O Uiso 0.9658(7) -0.1248(2) 0.6032(4) 1.000 0.0244 . . . .
N4 N Uiso 1.8738(9) 0.2561(3) -0.1283(5) 1.000 0.0245 . . . .
O2 O Uiso 0.2532(8) -0.0041(3) 0.6521(4) 1.000 0.0281 . . . .
O3 O Uiso 0.4973(7) -0.0283(2) 0.6325(4) 1.000 0.0249 . . . .
O4 O Uiso 0.3035(8) -0.0353(2) 0.5336(4) 1.000 0.0255 . . . .
C101 C Uiso 0.1769(13) -0.0295(5) 0.3170(7) 1.000 0.0310 . . . .
C102 C Uiso 0.1923(19) -0.0769(5) 0.2903(10) 1.000 0.0670 . . . .
C104 C Uiso 0.3914(15) -0.1275(3) 0.2283(9) 1.000 0.0398 . . . .
C105 C Uiso 0.3490(18) -0.1250(5) 0.1441(9) 1.000 0.0646 . . . .
C107 C Uiso 0.3902(18) -0.0701(6) 0.0320(7) 1.000 0.0554 . . . .
C108 C Uiso 0.268(2) -0.0387(5) 0.0319(9) 1.000 0.0639 . . . .
C110 C Uiso 0.1737(12) 0.0318(4) 0.1131(10) 1.000 0.0500 . . . .
C111 C Uiso 0.1036(17) 0.0091(5) 0.1787(10) 1.000 0.0596 . . . .
C202 C Uiso 0.9067(11) 0.2654(3) 0.1273(6) 1.000 0.0275 . . . .
C203 C Uiso 0.9743(12) 0.2166(3) 0.1128(5) 1.000 0.0264 . . . .
C205 C Uiso 1.1475(12) 0.1732(3) 0.0270(6) 1.000 0.0302 . . . .
C206 C Uiso 1.2674(12) 0.1812(3) -0.0385(6) 1.000 0.0280 . . . .
C208 C Uiso 1.4963(10) 0.2250(3) 0.0343(5) 1.000 0.0244 . . . .
C209 C Uiso 1.4510(10) 0.2333(3) 0.1227(5) 1.000 0.0238 . . . .
C211 C Uiso 1.2729(10) 0.2789(3) 0.2021(5) 1.000 0.0234 . . . .
C212 C Uiso 1.1302(10) 0.3135(3) 0.1897(5) 1.000 0.0216 . . . .
C222 C Uiso 0.5369(10) -0.1779(3) 0.6675(5) 1.000 0.0229 . . . .
C223 C Uiso 0.4609(11) -0.1469(3) 0.5992(5) 1.000 0.0231 . . . .
C225 C Uiso 0.4871(10) -0.1325(3) 0.4540(5) 1.000 0.0233 . . . .
C226 C Uiso 0.6119(10) -0.0932(3) 0.4548(5) 1.000 0.0234 . . . .
C228 C Uiso 0.9020(11) -0.0828(3) 0.4791(5) 1.000 0.0266 . . . .
C229 C Uiso 0.9254(11) -0.0786(3) 0.5715(6) 1.000 0.0249 . . . .
C231 C Uiso 0.9529(11) -0.1292(3) 0.6911(5) 1.000 0.0276 . . . .
C232 C Uiso 0.7777(10) -0.1343(3) 0.7122(5) 1.000 0.0248 . . . .
N1 N Uiso 0.3510(8) -0.0231(2) 0.6045(4) 1.000 0.0191 . . . .
O6 O Uiso 0.2578(8) -0.0634(3) 0.8142(6) 1.000 0.0381 . . . .
O7 O Uiso 0.5028(8) -0.0864(3) 0.8203(7) 1.000 0.0379 . . . .
O8 O Uiso 0.3123(9) -0.1364(2) 0.8398(5) 1.000 0.0332 . . . .
N2 N Uiso 0.3568(8) -0.0962(2) 0.8249(4) 1.000 0.0194 . . . .
O10 O Uiso 0.2451(8) 0.0380(2) 0.8852(4) 1.000 0.0300 . . . .
O11 O Uiso 0.2430(8) 0.0773(2) 0.7709(4) 1.000 0.0280 . . . .
O12 O Uiso 0.0952(2) 0.1010(3) 0.8710(5) 1.000 0.0332 . . . .
N3 N Uiso 0.1948(8) 0.0729(3) 0.8428(5) 1.000 0.0203 . . . .

loop_
_atom_type_symbol
_atom_type_description
_atom_type_scat_dispersion_real
_atom_type_scat_dispersion_imag
_atom_type_scat_source
C C 0.0033 0.0016 ' International Tables Vol C Tables 4.2.6.8 and 6.1.1.4'
N N 0.0061 0.0033 ' International Tables Vol C Tables 4.2.6.8 and 6.1.1.4'
O O 0.0106 0.0060 ' International Tables Vol C Tables 4.2.6.8 and 6.1.1.4'
Pb Pb -3.3944 10.1111 ' International Tables Vol C Tables 4.2.6.8 and 6.1.1.4'

loop_
_geom_angle_atom_site_label_1
_geom_angle_atom_site_label_2
_geom_angle_atom_site_label_3
_geom_angle
_geom_angle_site_symmetry_1
_geom_angle_site_symmetry_2
_geom_angle_site_symmetry_3
_geom_angle_publ_flag
O24 Pb1 O210 168.4(13) 2_755 . 3_766 yes
O24 Pb1 C209 130.0(11) 2_755 . 3_766 yes
O24 Pb1 C211 137.9(3) 2_755 . 3_766 yes
O24 Pb1 C104 77.4(5) 2_755 . 4_555 yes
O210 Pb1 C209 40.6(3) 3_766 . 3_766 yes
O210 Pb1 C211 39.4(3) 3_766 . 3_766 yes
O210 Pb1 C104 113.7(9) 3_766 . 4_555 yes
C209 Pb1 C211 68.7(4) 3_766 . 3_766 yes
C104 Pb1 C209 148.9(8) 4_555 . 3_766 yes
C104 Pb1 C211 102.0(8) 4_555 . 3_766 yes
O221 Pb2 O224 61.82(16) . . . yes
O221 Pb2 O227 93.75(18) . . . yes
O221 Pb2 O230 62.32(18) . . . yes
O201 Pb2 O221 162.26(17) 2_745 . . yes
O204 Pb2 O221 133.35(18) 2_745 . . yes
O207 Pb2 O221 86.90(18) 2_745 . . yes
O210 Pb2 O221 127.80(17) 2_745 . . yes
O22 Pb2 O221 102.52(18) 2_845 . . yes
O23 Pb2 O221 68.66(18) 2_845 . . yes
O224 Pb2 O227 61.10(17) . . . yes
O224 Pb2 O230 93.23(17) . . . yes
O201 Pb2 O224 116.44(16) 2_745 . . yes
O204 Pb2 O224 130.71(18) 2_745 . . yes
O207 Pb2 O224 75.35(17) 2_745 . . yes
O210 Pb2 O224 69.69(15) 2_745 . . yes
O22 Pb2 O224 161.95(17) 2_845 . . yes
O23 Pb2 O224 124.98(18) 2_845 . . yes
O227 Pb2 O230 62.74(18) . . . yes
O201 Pb2 O227 71.83(18) 2_745 . . yes
O204 Pb2 O227 132.69(19) 2_745 . . yes
O207 Pb2 O227 129.36(18) 2_745 . . yes
O210 Pb2 O227 78.36(17) 2_745 . . yes
O22 Pb2 O227 114.53(17) 2_845 . . yes
O23 Pb2 O227 146.46(18) 2_845 . . yes
O201 Pb2 O230 101.05(18) 2_745 . . yes
O204 Pb2 O230 136.06(18) 2_745 . . yes
O207 Pb2 O230 148.73(19) 2_745 . . yes
O210 Pb2 O230 140.91(17) 2_745 . . yes
O22 Pb2 O230 70.40(17) 2_845 . . yes
O23 Pb2 O230 83.72(18) 2_845 . . yes
O201 Pb2 O204 62.51(18) 2_745 . 2_745 yes
O201 Pb2 O207 110.13(19) 2_745 . 2_745 yes
O201 Pb2 O210 60.68(17) 2_745 . 2_745 yes
O22 Pb2 O201 75.44(19) 2_845 . 2_745 yes
O23 Pb2 O201 118.04(19) 2_845 . 2_745 yes
O204 Pb2 O207 62.00(18) 2_745 . 2_745 yes
O204 Pb2 O210 69.38(18) 2_745 . 2_745 yes
O22 Pb2 O204 66.10(18) 2_845 . 2_745 yes
O23 Pb2 O204 71.99(19) 2_845 . 2_745 yes
O207 Pb2 O210 62.46(18) 2_745 . 2_745 yes
O22 Pb2 O207 114.67(17) 2_845 . 2_745 yes
O23 Pb2 O207 79.68(19) 2_845 . 2_745 yes
O22 Pb2 O210 127.91(18) 2_845 . 2_745 yes
O23 Pb2 O210 135.08(17) 2_845 . 2_745 yes
O22 Pb2 O23 47.87(19) 2_845 . 2_845 yes
Pb2 O22 N4 94.6(5) 2_855 . . yes
Pb2 O23 N4 98.4(5) 2_855 . . yes
Pb1 O24 N4 156.3(8) 2_745 . . yes
C102 O103 C104 109.8(9) . . . yes
C105 O106 C107 112.5(10) . . . yes
C108 O109 C110 114.4(9) . . . yes
C101 O112 C111 110.7(9) . . . yes
C202 O201 C212 116.7(7) . . . yes
Pb2 O201 C202 113.4(5) 2_755 . . yes
Pb2 O201 C212 114.6(4) 2_755 . . yes
C203 O204 C205 112.5(7) . . . yes
Pb2 O204 C203 119.0(5) 2_755 . . yes
Pb2 O204 C205 118.9(5) 2_755 . . yes
C206 O207 C208 118.4(6) . . . yes
Pb2 O207 C206 112.6(5) 2_755 . . yes
Pb2 O207 C208 114.4(5) 2_755 . . yes
C209 O210 C211 112.4(6) . . . yes
Pb2 O210 C209 117.2(4) 2_755 . . yes
Pb1 O210 C209 69.1(7) 3_766 . . yes
Pb2 O210 C211 119.6(4) 2_755 . . yes
Pb1 O210 C211 73.4(4) 3_766 . . yes
Pb1 O210 Pb2 156.3(6) 3_766 . 2_755 yes
Pb2 O221 C222 110.8(5) . . . yes
Pb2 O221 C232 117.6(5) . . . yes
C222 O221 C232 113.9(6) . . . yes
Pb2 O224 C223 117.9(4) . . . yes
Pb2 O224 C225 110.8(4) . . . yes
C223 O224 C225 113.4(6) . . . yes
Pb2 O227 C226 120.9(5) . . . yes
Pb2 O227 C228 108.9(5) . . . yes
C226 O227 C228 113.5(6) . . . yes
Pb2 O230 C229 118.7(5) . . . yes
Pb2 O230 C231 110.3(5) . . . yes
C229 O230 C231 113.7(6) . . . yes
O22 N4 O23 118.8(7) . . . yes
O22 N4 O24 121.0(8) . . . yes
O23 N4 O24 120.2(8) . . . yes
O112 C101 C102 113.1(10) . . . yes
O103 C102 C101 100.6(11) . . . yes
O103 C104 C105 114.4(9) . . . yes
Pb1 C104 O103 130.8(8) 4_554 . . yes
Pb1 C104 C105 112.9(8) 4_554 . . yes
O106 C105 C104 101.5(11) . . . yes
O106 C107 C108 114.5(11) . . . yes
O109 C108 C107 107.6(13) . . . yes
O109 C110 C111 110.1(10) . . . yes
O112 C111 C110 104.5(11) . . . yes
O201 C202 C203 114.0(7) . . . yes
O204 C203 C202 109.7(7) . . . yes
O204 C205 C206 109.1(7) . . . yes
O207 C206 C205 113.0(7) . . . yes
O207 C208 C209 114.5(7) . . . yes
O210 C209 C208 109.2(6) . . . yes
Pb1 C209 O210 70.2(6) 3_766 . . yes
Pb1 C209 C208 133.8(6) 3_766 . . yes
O210 C211 C212 108.0(6) . . . yes
Pb1 C211 O210 67.2(4) 3_766 . . yes
Pb1 C211 C212 140.5(9) 3_766 . . yes
O201 C212 C211 113.1(7) . . . yes
O221 C222 C223 112.2(7) . . . yes
O224 C223 C222 106.9(7) . . . yes
O224 C225 C226 112.0(7) . . . yes
O227 C226 C225 107.8(7) . . . yes
O227 C228 C229 112.2(7) . . . yes
O230 C229 C228 107.2(7) . . . yes
O230 C231 C232 111.5(7) . . . yes
O221 C232 C231 108.1(7) . . . yes
O2 N1 O3 117.1(6) . . . yes
O2 N1 O4 120.6(7) . . . yes
O3 N1 O4 122.3(7) . . . yes
O6 N2 O7 116.9(7) . . . yes
O6 N2 O8 121.6(7) . . . yes
O7 N2 O8 121.5(7) . . . yes
O10 N3 O11 118.1(7) . . . yes
O10 N3 O12 120.0(8) . . . yes
O11 N3 O12 121.8(8) . . . yes

loop_
_geom_bond_atom_site_label_1
_geom_bond_atom_site_label_2
_geom_bond_distance
_geom_bond_site_symmetry_1
_geom_bond_site_symmetry_2
_geom_bond_publ_flag
Pb1 O24 2.553(9) . 2_755 yes
Pb1 O210 2.072(5) . 3_766 yes
Pb1 C209 2.057(18) . 3_766 yes
Pb1 C211 2.155(8) . 3_766 yes
Pb1 C104 2.85(3) . 4_555 yes
Pb2 O221 2.738(6) . . yes
Pb2 O224 2.768(6) . . yes
Pb2 O227 2.720(6) . . yes
Pb2 O230 2.688(6) . . yes
Pb2 O201 2.652(6) . 2_745 yes
Pb2 O204 2.731(6) . 2_745 yes
Pb2 O207 2.627(6) . 2_745 yes
Pb2 O210 2.817(5) . 2_745 yes
Pb2 O22 2.716(7) . 2_845 yes
Pb2 O23 2.639(6) . 2_845 yes
O22 N4 1.263(10) . . yes
O23 N4 1.263(10) . . yes
O24 N4 1.242(11) . . yes
O103 C102 1.290(17) . . yes
O103 C104 1.665(13) . . yes
O106 C105 1.320(16) . . yes
O106 C107 1.585(15) . . yes
O109 C108 1.346(16) . . yes
O109 C110 1.655(13) . . yes
O112 C101 1.740(15) . . yes
O112 C111 1.305(17) . . yes
O201 C202 1.427(10) . . yes
O201 C212 1.435(10) . . yes
O204 C203 1.420(11) . . yes
O204 C205 1.444(11) . . yes
O207 C206 1.430(11) . . yes
O207 C208 1.448(10) . . yes
O210 C209 1.434(10) . . yes
O210 C211 1.427(10) . . yes
O221 C222 1.433(10) . . yes
O221 C232 1.419(10) . . yes
O224 C223 1.442(10) . . yes
O224 C225 1.429(10) . . yes
O227 C226 1.429(10) . . yes
O227 C228 1.433(10) . . yes
O230 C229 1.430(10) . . yes
O230 C231 1.433(10) . . yes
O2 N1 1.263(9) . . yes
O3 N1 1.257(9) . . yes
O4 N1 1.232(9) . . yes
C101 C102 1.41(2) . . no
C104 C105 1.38(2) . . no
C107 C108 1.33(2) . . no
C110 C111 1.39(2) . . no
C202 C203 1.507(12) . . no
C205 C206 1.504(14) . . no
C208 C209 1.514(11) . . no
C211 C212 1.523(12) . . no
C222 C223 1.507(12) . . no
C225 C226 1.505(12) . . no
C228 C229 1.494(13) . . no
C231 C232 1.499(12) . . no
O6 N2 1.233(10) . . yes
O7 N2 1.231(9) . . yes
O8 N2 1.220(8) . . yes
O10 N3 1.252(10) . . yes
O11 N3 1.255(10) . . yes
O12 N3 1.243(10) . . yes

loop_
_geom_torsion_atom_site_label_1
_geom_torsion_atom_site_label_2
_geom_torsion_atom_site_label_3
_geom_torsion_atom_site_label_4
_geom_torsion
_geom_torsion_site_symmetry_1
_geom_torsion_site_symmetry_2
_geom_torsion_site_symmetry_3
_geom_torsion_site_symmetry_4
_geom_torsion_publ_flag
O224 Pb2 O221 C222 25.6(5) . . . . no
O224 Pb2 O221 C232 -107.8(5) . . . . no
O227 Pb2 O221 C222 79.8(5) . . . . no
O227 Pb2 O221 C232 -53.5(5) . . . . no
O230 Pb2 O221 C222 136.3(5) . . . . no
O230 Pb2 O221 C232 2.9(5) . . . . no
O204 Pb2 O221 C222 -95.2(5) 2_745 . . . no
O204 Pb2 O221 C232 131.5(5) 2_745 . . . no
O207 Pb2 O221 C222 -49.5(5) 2_745 . . . no
O207 Pb2 O221 C232 177.2(5) 2_745 . . . no
O210 Pb2 O221 C222 1.7(5) 2_745 . . . no
O210 Pb2 O221 C232 -131.7(5) 2_745 . . . no
O22 Pb2 O221 C222 -164.0(5) 2_845 . . . no
O22 Pb2 O221 C232 62.6(5) 2_845 . . . no
O23 Pb2 O221 C222 -129.6(5) 2_845 . . . no
O23 Pb2 O221 C232 97.1(5) 2_845 . . . no
O221 Pb2 O224 C223 6.0(5) . . . . no
O221 Pb2 O224 C225 139.2(5) . . . . no
O227 Pb2 O224 C223 -106.3(5) . . . . no
O227 Pb2 O224 C225 26.8(4) . . . . no
O230 Pb2 O224 C223 -50.0(5) . . . . no
O230 Pb2 O224 C225 83.1(5) . . . . no
O201 Pb2 O224 C223 -154.1(5) 2_745 . . . no
O201 Pb2 O224 C225 -21.0(5) 2_745 . . . no
O204 Pb2 O224 C223 130.5(5) 2_745 . . . no
O204 Pb2 O224 C225 -96.4(5) 2_745 . . . no
O207 Pb2 O224 C223 100.4(5) 2_745 . . . no
O207 Pb2 O224 C225 -126.5(5) 2_745 . . . no
O210 Pb2 O224 C223 166.1(5) 2_745 . . . no
O210 Pb2 O224 C225 -60.8(5) 2_745 . . . no
O23 Pb2 O224 C223 34.6(6) 2_845 . . . no
O23 Pb2 O224 C225 167.7(4) 2_845 . . . no
O221 Pb2 O227 C226 -51.8(5) . . . . no
O221 Pb2 O227 C228 82.2(5) . . . . no
O224 Pb2 O227 C226 3.0(5) . . . . no
O224 Pb2 O227 C228 137.0(5) . . . . no
O230 Pb2 O227 C226 -107.9(6) . . . . no
O230 Pb2 O227 C228 26.1(5) . . . . no
O201 Pb2 O227 C226 138.8(6) 2_745 . . . no
O201 Pb2 O227 C228 -87.2(5) 2_745 . . . no
O204 Pb2 O227 C226 123.3(5) 2_745 . . . no
O204 Pb2 O227 C228 -102.7(5) 2_745 . . . no
O207 Pb2 O227 C226 37.3(6) 2_745 . . . no
O207 Pb2 O227 C228 171.3(4) 2_745 . . . no
O210 Pb2 O227 C226 76.1(5) 2_745 . . . no
O210 Pb2 O227 C228 -149.9(5) 2_745 . . . no
O22 Pb2 O227 C226 -157.4(5) 2_845 . . . no
O22 Pb2 O227 C228 -23.4(5) 2_845 . . . no
O23 Pb2 O227 C226 -107.6(6) 2_845 . . . no
O23 Pb2 O227 C228 26.4(7) 2_845 . . . no
O221 Pb2 O230 C229 -105.9(6) . . . . no
O221 Pb2 O230 C231 27.8(5) . . . . no
O224 Pb2 O230 C229 -50.2(6) . . . . no
O224 Pb2 O230 C231 83.5(5) . . . . no
O227 Pb2 O230 C229 4.8(5) . . . . no
O227 Pb2 O230 C231 138.5(5) . . . . no
O201 Pb2 O230 C229 67.6(6) 2_745 . . . no
O201 Pb2 O230 C231 -158.8(5) 2_745 . . . no
O204 Pb2 O230 C229 129.2(5) 2_745 . . . no
O204 Pb2 O230 C231 -97.1(5) 2_745 . . . no
O207 Pb2 O230 C229 -116.9(6) 2_745 . . . no
O207 Pb2 O230 C231 16.8(7) 2_745 . . . no
O210 Pb2 O230 C229 11.0(7) 2_745 . . . no
O210 Pb2 O230 C231 144.7(5) 2_745 . . . no
O22 Pb2 O230 C229 137.6(6) 2_845 . . . no
O22 Pb2 O230 C231 -88.7(5) 2_845 . . . no
O23 Pb2 O230 C229 -175.0(6) 2_845 . . . no
O23 Pb2 O230 C231 -41.3(5) 2_845 . . . no
O224 Pb2 O201 C202 -150.6(5) . . 2_745 2_745 no
O224 Pb2 O201 C212 -13.1(5) . . 2_745 2_745 no
O227 Pb2 O201 C202 166.4(5) . . 2_745 2_745 no
O227 Pb2 O201 C212 -56.1(5) . . 2_745 2_745 no
O230 Pb2 O201 C202 110.2(5) . . 2_745 2_745 no
O230 Pb2 O201 C212 -112.4(5) . . 2_745 2_745 no
O221 Pb2 O204 C203 -169.7(5) . . 2_745 2_745 no
O221 Pb2 O204 C205 46.7(7) . . 2_745 2_745 no
O224 Pb2 O204 C203 102.9(6) . . 2_745 2_745 no
O224 Pb2 O204 C205 -40.8(6) . . 2_745 2_745 no
O227 Pb2 O204 C203 17.1(7) . . 2_745 2_745 no
O227 Pb2 O204 C205 -126.6(6) . . 2_745 2_745 no
O230 Pb2 O204 C203 -76.3(6) . . 2_745 2_745 no
O230 Pb2 O204 C205 140.0(6) . . 2_745 2_745 no
O221 Pb2 O207 C206 -111.5(6) . . 2_745 2_745 no
O221 Pb2 O207 C208 109.7(5) . . 2_745 2_745 no
O224 Pb2 O207 C206 -173.1(6) . . 2_745 2_745 no
O224 Pb2 O207 C208 48.0(5) . . 2_745 2_745 no
O227 Pb2 O207 C206 156.3(5) . . 2_745 2_745 no
O227 Pb2 O207 C208 17.4(6) . . 2_745 2_745 no
O230 Pb2 O207 C206 -101.7(6) . . 2_745 2_745 no
O230 Pb2 O207 C208 119.4(5) . . 2_745 2_745 no
O221 Pb2 O210 C209 -61.1(5) . . 2_745 2_745 no
O221 Pb2 O210 C211 157.2(5) . . 2_745 2_745 no
O221 Pb2 O210 Pb1 38.9(13) . . 2_745 4_554 no
O224 Pb2 O210 C209 -83.5(5) . . 2_745 2_745 no
O224 Pb2 O210 C211 134.8(5) . . 2_745 2_745 no
O224 Pb2 O210 Pb1 16.5(13) . . 2_745 4_554 no
O227 Pb2 O210 C209 -146.8(5) . . 2_745 2_745 no
O227 Pb2 O210 C211 71.6(5) . . 2_745 2_745 no
O227 Pb2 O210 Pb1 -46.8(13) . . 2_745 4_554 no
O230 Pb2 O210 C209 -152.4(5) . . 2_745 2_745 no
O230 Pb2 O210 C211 66.0(6) . . 2_745 2_745 no
O230 Pb2 O210 Pb1 -52.4(14) . . 2_745 4_554 no
O221 Pb2 O22 N4 48.7(5) . . 2_845 2_845 no
O227 Pb2 O22 N4 148.7(5) . . 2_845 2_845 no
O230 Pb2 O22 N4 102.9(5) . . 2_845 2_845 no
O221 Pb2 O23 N4 -135.3(5) . . 2_845 2_845 no
O224 Pb2 O23 N4 -162.1(5) . . 2_845 2_845 no
O227 Pb2 O23 N4 -72.8(6) . . 2_845 2_845 no
O230 Pb2 O23 N4 -72.6(5) . . 2_845 2_845 no
Pb2 O22 N4 O23 -6.0(8) 2_855 . . . no
Pb2 O22 N4 O24 173.7(8) 2_855 . . . no
Pb2 O23 N4 O22 6.2(8) 2_855 . . . no
Pb2 O23 N4 O24 -173.5(7) 2_855 . . . no
Pb1 O24 N4 O23 -86.1(18) 2_745 . . . no
Pb1 O24 N4 O22 94.2(18) 2_745 . . . no
C104 O103 C102 C101 -166.5(9) . . . . no
C102 O103 C104 Pb1 -87.3(12) . . . 4_554 no
C102 O103 C104 C105 75.4(14) . . . . no
C107 O106 C105 C104 -163.9(10) . . . . no
C105 O106 C107 C108 80.8(15) . . . . no
C108 O109 C110 C111 75.4(14) . . . . no
C110 O109 C108 C107 -159.4(11) . . . . no
C101 O112 C111 C110 -162.0(9) . . . . no
C111 O112 C101 C102 65.9(13) . . . . no
C202 O201 C212 C211 79.0(8) . . . . no
C212 O201 C202 C203 -84.7(9) . . . . no
Pb2 O201 C202 C203 51.8(8) 2_755 . . . no
Pb2 O201 C212 C211 -57.0(7) 2_755 . . . no
C203 O204 C205 C206 -162.5(7) . . . . no
C205 O204 C203 C202 169.2(7) . . . . no
Pb2 O204 C203 C202 23.3(9) 2_755 . . . no
Pb2 O204 C205 C206 -16.6(9) 2_755 . . . no
C208 O207 C206 C205 79.6(9) . . . . no
Pb2 O207 C206 C205 -57.6(8) 2_755 . . . no
Pb2 O207 C208 C209 53.4(8) 2_755 . . . no
C206 O207 C208 C209 -83.0(9) . . . . no
Pb2 O210 C209 C208 24.1(8) 2_755 . . . no
Pb2 O210 C209 Pb1 154.9(5) 2_755 . . 3_766 no
C211 O210 C209 Pb1 -60.8(6) . . . 3_766 no
Pb1 O210 C211 C212 138.0(10) 3_766 . . . no
C209 O210 C211 Pb1 58.3(9) . . . 3_766 no
Pb1 O210 C209 C208 -130.8(7) 3_766 . . . no
C209 O210 C211 C212 -163.6(6) . . . . no
C211 O210 C209 C208 168.4(6) . . . . no
Pb2 O210 C211 C212 -20.3(8) 2_755 . . . no
Pb2 O210 C211 Pb1 -158.3(8) 2_755 . . 3_766 no
Pb2 O221 C222 C223 -57.2(7) . . . . no
Pb2 O221 C232 C231 -31.4(8) . . . . no
C222 O221 C232 C231 -163.4(6) . . . . no
C232 O221 C222 C223 78.0(8) . . . . no
C223 O224 C225 C226 79.6(8) . . . . no
Pb2 O224 C225 C226 -55.7(7) . . . . no
Pb2 O224 C223 C222 -34.5(8) . . . . no
C225 O224 C223 C222 -166.5(6) . . . . no
Pb2 O227 C226 C225 -30.2(8) . . . . no
C226 O227 C228 C229 80.5(8) . . . . no
C228 O227 C226 C225 -162.3(6) . . . . no
Pb2 O227 C228 C229 -57.2(7) . . . . no
C229 O230 C231 C232 77.8(8) . . . . no
Pb2 O230 C229 C228 -33.4(8) . . . . no
C231 O230 C229 C228 -165.6(7) . . . . no
Pb2 O230 C231 C232 -58.3(7) . . . . no
O112 C101 C102 O103 67.3(12) . . . . no
O103 C104 C105 O106 64.2(12) . . . . no
Pb1 C104 C105 O106 -130.0(8) 4_554 . . . no
O106 C107 C108 O109 62.2(15) . . . . no
O109 C110 C111 O112 71.8(13) . . . . no
O201 C202 C203 O204 -49.5(10) . . . . no
O204 C205 C206 O207 48.1(10) . . . . no
O207 C208 C209 O210 -50.6(9) . . . . no
O207 C208 C209 Pb1 -131.3(10) . . . 3_766 no
O210 C211 C212 O201 49.4(9) . . . . no
Pb1 C211 C212 O201 125.2(8) 3_766 . . . no
O221 C222 C223 O224 61.4(8) . . . . no
O224 C225 C226 O227 57.1(8) . . . . no
O227 C228 C229 O230 61.2(9) . . . . no
O230 C231 C232 O221 60.2(8) . . . . no
